data_4513211
loop_
_publ_author_name
'Erer, Hakan'
'Ye\,silel, Okan Zafer'
'Ar\?ic\?i, M\"ursel'

_publ_section_title
;
 A Series of Zinc(II) 3D \\rightarrow 3D Interpenetrated Coordination
 Polymers Based On Thiophene-2,5-dicarboxylate and Bis(Imidazole)
 Derivative Linkers
;
_journal_issue 7
_journal_name_full 'Crystal Growth &amp; Design'
_journal_page_first 3201
_journal_paper_doi 10.1021/acs.cgd.5b00276
_journal_volume 15
_journal_year 2015
_chemical_formula_moiety 'C16 H15 N2 O4 S Zn'
_chemical_formula_sum 'C16 H15 N2 O4 S Zn'
_chemical_formula_weight 396.74
_space_group_crystal_system monoclinic
_space_group_IT_number 14
_space_group_name_Hall '-P 2yn'
_space_group_name_H-M_alt 'P 1 21/n 1'
_symmetry_space_group_name_Hall '-P 2yn'
_symmetry_space_group_name_H-M 'P 1 21/n 1'
_atom_sites_solution_hydrogens geom
_atom_sites_solution_primary direct
_atom_sites_solution_secondary difmap
_audit_creation_date 2015-01-22
_audit_creation_method
;
Olex2 1.2
(compiled 2014.06.27 svn.r2953 for OlexSys, GUI svn.r4855)
;
_cell_angle_alpha 90.00
_cell_angle_beta 94.93
_cell_angle_gamma 90.00
_cell_formula_units_Z 4
_cell_length_a 10.151
_cell_length_b 13.086
_cell_length_c 13.062
_cell_measurement_reflns_used 8016
_cell_measurement_temperature 145(2)
_cell_measurement_theta_max 27.46
_cell_measurement_theta_min 2.21
_cell_volume 1728.685
_computing_cell_refinement 'APEX2 v2012.10-0 (Bruker AXS)'
_computing_data_collection 'APEX2 (Bruker, 2007)'
_computing_data_reduction 'SAINT V8.27B (Bruker AXS, 2009)'
_computing_molecular_graphics 'Olex2 (Dolomanov et al., 2009)'
_computing_publication_material 'Olex2 (Dolomanov et al., 2009)'
_computing_structure_refinement 'SHELXL-97 (Sheldrick, 1997)'
_computing_structure_solution 'SHELXS-97 (Sheldrick, 1990)'
_diffrn_ambient_temperature 145(2)
_diffrn_detector_area_resol_mean 8.3333
_diffrn_measured_fraction_theta_full 0.999
_diffrn_measured_fraction_theta_max 0.999
_diffrn_measurement_device_type 'Bruker APEX II QUAZAR three-circle diffractometer'
_diffrn_measurement_method '\f and \w scans'
_diffrn_radiation_monochromator 'multilayer QUAZAR mirrors'
_diffrn_radiation_type MoK\a
_diffrn_radiation_wavelength 0.71073
_diffrn_reflns_av_R_equivalents 0.0325
_diffrn_reflns_av_unetI/netI 0.0184
_diffrn_reflns_limit_h_max 12
_diffrn_reflns_limit_h_min -13
_diffrn_reflns_limit_k_max 16
_diffrn_reflns_limit_k_min -16
_diffrn_reflns_limit_l_max 16
_diffrn_reflns_limit_l_min -16
_diffrn_reflns_number 28934
_diffrn_reflns_theta_full 27.46
_diffrn_reflns_theta_max 27.46
_diffrn_reflns_theta_min 2.21
_diffrn_source 'fine-focus sealed tube'
_diffrn_standards_number 0
_exptl_absorpt_coefficient_mu 1.563
_exptl_absorpt_correction_type none
_exptl_crystal_colour yellow
_exptl_crystal_density_diffrn 1.524
_exptl_crystal_density_method 'not measured'
_exptl_crystal_description block
_exptl_crystal_F_000 812
_exptl_crystal_size_max 0.22
_exptl_crystal_size_mid 0.174
_exptl_crystal_size_min 0.12
_refine_diff_density_max 1.225
_refine_diff_density_min -0.347
_refine_diff_density_rms 0.064
_refine_ls_extinction_method none
_refine_ls_goodness_of_fit_ref 1.045
_refine_ls_hydrogen_treatment constr
_refine_ls_matrix_type full
_refine_ls_number_parameters 219
_refine_ls_number_reflns 3946
_refine_ls_number_restraints 0
_refine_ls_restrained_S_all 1.045
_refine_ls_R_factor_all 0.0275
_refine_ls_R_factor_gt 0.0252
_refine_ls_shift/su_max 0.002
_refine_ls_shift/su_mean 0.000
_refine_ls_structure_factor_coef Fsqd
_refine_ls_weighting_details
;
calc w=1/[\s^2^(Fo^2^)+(0.0344P)^2^+1.6392P] where P=(Fo^2^+2Fc^2^)/3
;
_refine_ls_weighting_scheme calc
_refine_ls_wR_factor_gt 0.0690
_refine_ls_wR_factor_ref 0.0701
_reflns_number_gt 3675
_reflns_number_total 3946
_reflns_threshold_expression >2sigma(I)
_cod_data_source_file cg5b00276_si_002.cif
_cod_data_source_block 6_HE1818
_cod_depositor_comments 'Adding full bibliography for 4513206--4513212.cif.'
_cod_original_cell_volume 1728.7
_cod_database_code 4513211

loop_
_space_group_symop_id
_space_group_symop_operation_xyz
1 'x, y, z'
2 '-x+1/2, y+1/2, -z+1/2'
3 '-x, -y, -z'
4 'x-1/2, -y-1/2, z-1/2'

loop_
_atom_site_label
_atom_site_type_symbol
_atom_site_fract_x
_atom_site_fract_y
_atom_site_fract_z
_atom_site_U_iso_or_equiv
_atom_site_adp_type
_atom_site_occupancy
_atom_site_calc_flag
_atom_site_refinement_flags_posn
Zn1 Zn 0.117388(18) 0.968162(14) 0.936137(14) 0.01294(7) Uani 1 d .
S1 S 0.17938(4) 1.28294(3) 1.24541(3) 0.01764(10) Uani 1 d .
N1 N 0.27761(15) 0.95461(11) 0.85533(11) 0.0166(3) Uani 1 d .
O3 O 0.18940(13) 0.90289(12) 1.07439(10) 0.0283(3) Uani 1 d .
O2 O -0.00388(13) 0.84730(10) 0.90264(11) 0.0243(3) Uani 1 d .
N2 N 0.44432(15) 0.91476(12) 0.76669(12) 0.0217(3) Uani 1 d .
O4 O 0.17065(14) 1.10633(11) 1.00554(11) 0.0286(3) Uani 1 d .
C14 C 0.50783(18) 0.94155(14) 0.58951(14) 0.0205(4) Uani 1 d .
C1 C 0.12014(17) 1.15897(13) 1.07205(13) 0.0163(3) Uani 1 d .
C8 C 0.49437(19) 0.97646(16) 0.84567(15) 0.0249(4) Uani 1 d .
H8 H 0.5817 0.9973 0.8592 0.030 Uiso 1 calc R
C2 C 0.20971(17) 1.23534(13) 1.12670(13) 0.0167(3) Uani 1 d .
O1 O -0.01453(15) 1.05101(11) 0.84325(11) 0.0283(3) Uani 1 d .
C5 C 0.32501(17) 1.35081(13) 1.25375(13) 0.0163(3) Uani 1 d .
C13 C 0.5214(2) 0.87625(16) 0.68519(15) 0.0283(4) Uani 1 d .
H13A H 0.4928 0.8073 0.6675 0.034 Uiso 1 calc R
H13B H 0.6139 0.8732 0.7108 0.034 Uiso 1 calc R
C6 C 0.12330(17) 0.90572(13) 1.15139(13) 0.0172(3) Uani 1 d .
C3 C 0.32596(18) 1.27127(14) 1.09541(14) 0.0213(4) Uani 1 d .
H3 H 0.3585 1.2534 1.0334 0.026 Uiso 1 calc R
C4 C 0.39138(19) 1.33862(15) 1.16752(14) 0.0222(4) Uani 1 d .
H4 H 0.4708 1.3711 1.1576 0.027 Uiso 1 calc R
C7 C 0.39131(18) 1.00077(15) 0.89968(14) 0.0204(4) Uani 1 d .
H7 H 0.3959 1.0422 0.9578 0.024 Uiso 1 calc R
C9 C 0.31292(18) 0.90351(14) 0.77351(13) 0.0192(3) Uani 1 d .
C16 C 0.4530(2) 1.03855(15) 0.58811(15) 0.0268(4) Uani 1 d .
H16 H 0.4211 1.0648 0.6474 0.032 Uiso 1 calc R
C15 C 0.5547(2) 0.90340(15) 0.50070(15) 0.0261(4) Uani 1 d .
H15 H 0.5917 0.8384 0.5007 0.031 Uiso 1 calc R
C12 C 0.2008(2) 0.73623(17) 0.7422(2) 0.0424(6) Uani 1 d .
H12C H 0.1554 0.7437 0.8033 0.064 Uiso 1 calc GR
H12B H 0.2832 0.7015 0.7587 0.064 Uiso 1 calc GR
H12A H 0.1472 0.6972 0.6923 0.064 Uiso 1 calc GR
C11 C 0.1010(2) 0.8978(2) 0.66076(17) 0.0384(5) Uani 1 d .
H11A H 0.0491 0.8558 0.6123 0.058 Uiso 1 calc GR
H11B H 0.1234 0.9604 0.6282 0.058 Uiso 1 calc GR
H11C H 0.0510 0.9127 0.7181 0.058 Uiso 1 calc GR
C10 C 0.2273(2) 0.84114(16) 0.69841(16) 0.0288(4) Uani 1 d .
H10 H 0.2774 0.8303 0.6384 0.035 Uiso 1 calc R

loop_
_atom_site_aniso_label
_atom_site_aniso_U_11
_atom_site_aniso_U_22
_atom_site_aniso_U_33
_atom_site_aniso_U_23
_atom_site_aniso_U_13
_atom_site_aniso_U_12
Zn1 0.01195(11) 0.01485(11) 0.01179(11) -0.00019(7) -0.00033(7) -0.00010(7)
S1 0.0149(2) 0.0210(2) 0.0171(2) -0.00651(16) 0.00101(15) -0.00173(15)
N1 0.0161(7) 0.0188(7) 0.0148(7) 0.0012(5) 0.0003(5) -0.0001(5)
O3 0.0219(7) 0.0429(8) 0.0197(7) 0.0132(6) 0.0000(5) 0.0041(6)
O2 0.0179(6) 0.0218(6) 0.0331(7) -0.0090(6) 0.0027(5) -0.0047(5)
N2 0.0211(8) 0.0280(8) 0.0168(7) 0.0049(6) 0.0060(6) 0.0063(6)
O4 0.0306(7) 0.0280(7) 0.0284(7) -0.0154(6) 0.0102(6) -0.0121(6)
C14 0.0200(9) 0.0234(9) 0.0189(9) 0.0021(7) 0.0058(7) 0.0027(7)
C1 0.0192(8) 0.0147(7) 0.0144(8) 0.0001(6) -0.0021(6) -0.0012(6)
C8 0.0172(9) 0.0368(11) 0.0206(9) 0.0050(8) 0.0019(7) -0.0021(7)
C2 0.0183(8) 0.0168(8) 0.0146(8) -0.0029(6) -0.0002(6) -0.0010(6)
O1 0.0314(8) 0.0332(8) 0.0196(7) 0.0040(6) -0.0020(6) 0.0169(6)
C5 0.0168(8) 0.0150(8) 0.0165(8) -0.0012(6) -0.0032(6) -0.0019(6)
C13 0.0295(10) 0.0339(11) 0.0232(10) 0.0072(8) 0.0129(8) 0.0137(8)
C6 0.0194(8) 0.0148(8) 0.0164(8) 0.0015(6) -0.0042(6) -0.0021(6)
C3 0.0250(9) 0.0238(9) 0.0152(8) -0.0037(7) 0.0030(7) -0.0071(7)
C4 0.0232(9) 0.0241(9) 0.0192(9) -0.0013(7) 0.0015(7) -0.0097(7)
C7 0.0175(8) 0.0271(9) 0.0161(8) 0.0004(7) -0.0005(6) -0.0024(7)
C9 0.0216(9) 0.0198(8) 0.0164(8) 0.0027(7) 0.0025(6) 0.0038(7)
C16 0.0357(11) 0.0270(10) 0.0195(9) -0.0016(7) 0.0120(8) 0.0092(8)
C15 0.0358(11) 0.0211(9) 0.0227(9) 0.0010(7) 0.0108(8) 0.0091(8)
C12 0.0411(13) 0.0264(11) 0.0609(16) -0.0128(11) 0.0108(12) -0.0057(9)
C11 0.0351(12) 0.0517(14) 0.0269(11) -0.0119(10) -0.0056(9) 0.0031(11)
C10 0.0305(11) 0.0321(10) 0.0242(10) -0.0100(8) 0.0043(8) -0.0009(8)

loop_
_atom_type_symbol
_atom_type_description
_atom_type_scat_dispersion_real
_atom_type_scat_dispersion_imag
_atom_type_scat_source
C C 0.0030 0.0020 'International Tables Vol C Tables 4.2.6.8 and 6.1.1.4'
H H 0.0000 0.0000 'International Tables Vol C Tables 4.2.6.8 and 6.1.1.4'
N N 0.0060 0.0030 'International Tables Vol C Tables 4.2.6.8 and 6.1.1.4'
O O 0.0110 0.0060 'International Tables Vol C Tables 4.2.6.8 and 6.1.1.4'
S S 0.1250 0.1230 'International Tables Vol C Tables 4.2.6.8 and 6.1.1.4'
Zn Zn 0.2839 1.4301 'International Tables Vol C Tables 4.2.6.8 and 6.1.1.4'

loop_
_geom_angle_atom_site_label_1
_geom_angle_atom_site_label_2
_geom_angle_atom_site_label_3
_geom_angle
_geom_angle_site_symmetry_1
_geom_angle_site_symmetry_3
N1 Zn1 Zn1 169.47(4) . 3_577
N1 Zn1 O3 100.34(6) . .
N1 Zn1 O2 108.63(6) . .
N1 Zn1 O4 96.52(6) . .
N1 Zn1 O1 104.63(6) . .
O3 Zn1 Zn1 82.72(4) . 3_577
O3 Zn1 O4 85.37(6) . .
O2 Zn1 Zn1 81.21(4) . 3_577
O2 Zn1 O3 91.64(6) . .
O2 Zn1 O4 154.79(5) . .
O2 Zn1 O1 86.04(6) . .
O4 Zn1 Zn1 73.58(4) . 3_577
O1 Zn1 Zn1 71.66(4) . 3_577
O1 Zn1 O3 154.33(6) . .
O1 Zn1 O4 85.97(6) . .
C5 S1 C2 91.41(8) . .
C7 N1 Zn1 114.98(12) . .
C9 N1 Zn1 138.17(13) . .
C9 N1 C7 106.37(15) . .
C6 O3 Zn1 120.83(12) . .
C1 O2 Zn1 124.12(11) 3_577 .
C8 N2 C13 124.23(17) . .
C9 N2 C8 108.54(15) . .
C9 N2 C13 127.04(17) . .
C1 O4 Zn1 132.54(12) . .
C16 C14 C13 122.50(17) . .
C15 C14 C13 118.41(17) . .
C15 C14 C16 119.07(18) . .
O2 C1 C2 117.78(15) 3_577 .
O4 C1 O2 126.64(16) . 3_577
O4 C1 C2 115.57(15) . .
N2 C8 H8 126.9 . .
C7 C8 N2 106.15(17) . .
C7 C8 H8 126.9 . .
C1 C2 S1 121.63(13) . .
C3 C2 S1 111.76(13) . .
C3 C2 C1 126.49(16) . .
C6 O1 Zn1 138.28(13) 3_577 .
C6 C5 S1 122.79(13) 2_557 .
C4 C5 S1 111.61(13) . .
C4 C5 C6 125.27(16) . 2_557
N2 C13 C14 112.98(15) . .
N2 C13 H13A 109.0 . .
N2 C13 H13B 109.0 . .
C14 C13 H13A 109.0 . .
C14 C13 H13B 109.0 . .
H13A C13 H13B 107.8 . .
O3 C6 C5 118.54(16) . 2_547
O1 C6 O3 126.45(16) 3_577 .
O1 C6 C5 114.99(16) 3_577 2_547
C2 C3 H3 123.7 . .
C2 C3 C4 112.58(16) . .
C4 C3 H3 123.7 . .
C5 C4 C3 112.60(16) . .
C5 C4 H4 123.7 . .
C3 C4 H4 123.7 . .
N1 C7 H7 125.2 . .
C8 C7 N1 109.52(17) . .
C8 C7 H7 125.2 . .
N1 C9 N2 109.40(16) . .
N1 C9 C10 128.13(17) . .
N2 C9 C10 122.47(16) . .
C14 C16 H16 119.7 . .
C15 C16 C14 120.54(18) 3_676 .
C15 C16 H16 119.7 3_676 .
C14 C15 H15 119.8 . .
C16 C15 C14 120.39(18) 3_676 .
C16 C15 H15 119.8 3_676 .
H12C C12 H12B 109.5 . .
H12C C12 H12A 109.5 . .
H12B C12 H12A 109.5 . .
C10 C12 H12C 109.5 . .
C10 C12 H12B 109.5 . .
C10 C12 H12A 109.5 . .
H11A C11 H11B 109.5 . .
H11A C11 H11C 109.5 . .
H11B C11 H11C 109.5 . .
C10 C11 H11A 109.5 . .
C10 C11 H11B 109.5 . .
C10 C11 H11C 109.5 . .
C9 C10 C12 110.95(18) . .
C9 C10 C11 111.79(17) . .
C9 C10 H10 106.9 . .
C12 C10 C11 112.9(2) . .
C12 C10 H10 106.9 . .
C11 C10 H10 106.9 . .

loop_
_geom_bond_atom_site_label_1
_geom_bond_atom_site_label_2
_geom_bond_distance
_geom_bond_site_symmetry_2
Zn1 Zn1 3.1369(4) 3_577
Zn1 N1 2.0213(15) .
Zn1 O3 2.0733(13) .
Zn1 O2 2.0287(13) .
Zn1 O4 2.0735(13) .
Zn1 O1 2.0400(13) .
S1 C2 1.7232(17) .
S1 C5 1.7200(17) .
N1 C7 1.385(2) .
N1 C9 1.335(2) .
O3 C6 1.257(2) .
O2 C1 1.255(2) 3_577
N2 C8 1.373(3) .
N2 C13 1.464(2) .
N2 C9 1.352(2) .
O4 C1 1.252(2) .
C14 C13 1.510(3) .
C14 C16 1.386(3) .
C14 C15 1.385(3) .
C1 O2 1.255(2) 3_577
C1 C2 1.491(2) .
C8 H8 0.9300 .
C8 C7 1.349(3) .
C2 C3 1.365(2) .
O1 C6 1.248(2) 3_577
C5 C6 1.488(2) 2_557
C5 C4 1.370(3) .
C13 H13A 0.9700 .
C13 H13B 0.9700 .
C6 O1 1.248(2) 3_577
C6 C5 1.488(2) 2_547
C3 H3 0.9300 .
C3 C4 1.413(2) .
C4 H4 0.9300 .
C7 H7 0.9300 .
C9 C10 1.496(3) .
C16 H16 0.9300 .
C16 C15 1.383(3) 3_676
C15 C16 1.383(3) 3_676
C15 H15 0.9300 .
C12 H12C 0.9600 .
C12 H12B 0.9600 .
C12 H12A 0.9600 .
C12 C10 1.520(3) .
C11 H11A 0.9600 .
C11 H11B 0.9600 .
C11 H11C 0.9600 .
C11 C10 1.526(3) .
C10 H10 0.9800 .
